data_4130585
loop_
_publ_author_name
'Cao, Jing'
'Jing, Xiaojing'
'Yan, Juanzhu'
'Hu, Chengyi'
'Chen, Ruihao'
'Yin, Jun'
'Li, Jing'
'Zheng, Nanfeng'

_publ_section_title
;
 Identifying the Molecular Structures of Intermediates for Optimizing the
 Fabrication of High-Quality Perovskite Films.
;
_journal_issue 31
_journal_name_full 'Journal of the American Chemical Society'
_journal_page_first 9919
_journal_page_last 9926
_journal_paper_doi 10.1021/jacs.6b04924
_journal_volume 138
_journal_year 2016
_chemical_formula_sum 'C4 H12 I2 O2 Pb S2'
_chemical_formula_weight 617.25
_space_group_crystal_system orthorhombic
_space_group_IT_number 56
_space_group_name_Hall '-P 2ab 2ac'
_space_group_name_H-M_alt 'P c c n'
_atom_sites_solution_hydrogens geom
_audit_creation_method SHELXL-2014/6
_cell_angle_alpha 90
_cell_angle_beta 90
_cell_angle_gamma 90
_cell_formula_units_Z 4
_cell_length_a 13.6978(4)
_cell_length_b 10.8575(4)
_cell_length_c 8.7607(3)
_cell_measurement_reflns_used 2925
_cell_measurement_temperature 100.01(10)
_cell_measurement_theta_max 30.6980
_cell_measurement_theta_min 4.6390
_cell_volume 1302.93(8)
_computing_structure_refinement 'SHELXL-2014/6 (Sheldrick, 2014)'
_diffrn_ambient_temperature 100.01(10)
_diffrn_measured_fraction_theta_full 0.998
_diffrn_measured_fraction_theta_max 0.999
_diffrn_measurement_device_type Atlas
_diffrn_radiation_type MoK\a
_diffrn_radiation_wavelength 0.71073
_diffrn_reflns_av_R_equivalents 0.0417
_diffrn_reflns_av_unetI/netI 0.0397
_diffrn_reflns_Laue_measured_fraction_full 0.998
_diffrn_reflns_Laue_measured_fraction_max 0.999
_diffrn_reflns_limit_h_max 17
_diffrn_reflns_limit_h_min -13
_diffrn_reflns_limit_k_max 10
_diffrn_reflns_limit_k_min -14
_diffrn_reflns_limit_l_max 8
_diffrn_reflns_limit_l_min -11
_diffrn_reflns_number 4567
_diffrn_reflns_point_group_measured_fraction_full 0.998
_diffrn_reflns_point_group_measured_fraction_max 0.999
_diffrn_reflns_theta_full 25.242
_diffrn_reflns_theta_max 27.481
_diffrn_reflns_theta_min 3.338
_exptl_absorpt_coefficient_mu 17.973
_exptl_absorpt_correction_T_max 1.00000
_exptl_absorpt_correction_T_min 0.18471
_exptl_absorpt_correction_type multi-scan
_exptl_crystal_colour colourless
_exptl_crystal_density_diffrn 3.147
_exptl_crystal_description hexagonal
_exptl_crystal_F_000 1088
_exptl_crystal_size_max 0.2
_exptl_crystal_size_mid 0.1
_exptl_crystal_size_min 0.1
_refine_diff_density_max 1.124
_refine_diff_density_min -2.986
_refine_diff_density_rms 0.349
_refine_ls_extinction_method none
_refine_ls_goodness_of_fit_ref 1.070
_refine_ls_hydrogen_treatment constr
_refine_ls_matrix_type full
_refine_ls_number_parameters 47
_refine_ls_number_reflns 1494
_refine_ls_number_restraints 0
_refine_ls_restrained_S_all 1.070
_refine_ls_R_factor_all 0.0307
_refine_ls_R_factor_gt 0.0274
_refine_ls_shift/su_max 0.000
_refine_ls_shift/su_mean 0.000
_refine_ls_structure_factor_coef Fsqd
_refine_ls_weighting_details 'w=1/[\s^2^(Fo^2^)+(0.0298P)^2^] where P=(Fo^2^+2Fc^2^)/3'
_refine_ls_weighting_scheme calc
_refine_ls_wR_factor_gt 0.0640
_refine_ls_wR_factor_ref 0.0663
_reflns_Friedel_coverage 0.000
_reflns_number_gt 1350
_reflns_number_total 1494
_reflns_threshold_expression 'I > 2\s(I)'
_cod_data_source_file ja6b04924_si_003.cif
_cod_data_source_block jxj-1-150822-jiaben
_cod_original_cell_volume 1302.93(7)
_cod_database_code 4130585
_shelx_space_group_comment
;
The symmetry employed for this shelxl refinement is uniquely defined
by the following loop, which should always be used as a source of
symmetry information in preference to the above space-group names.
They are only intended as comments.
;
_shelxl_version_number 2014/6

loop_
_space_group_symop_operation_xyz
'x, y, z'
'-x+1/2, -y+1/2, z'
'x+1/2, -y, -z+1/2'
'-x, y+1/2, -z+1/2'
'-x, -y, -z'
'x-1/2, y-1/2, -z'
'-x-1/2, y, z-1/2'
'x, -y-1/2, z-1/2'

loop_
_atom_site_label
_atom_site_type_symbol
_atom_site_fract_x
_atom_site_fract_y
_atom_site_fract_z
_atom_site_U_iso_or_equiv
_atom_site_adp_type
_atom_site_occupancy
_atom_site_site_symmetry_order
_atom_site_calc_flag
_atom_site_refinement_flags_posn
_atom_site_refinement_flags_adp
_atom_site_refinement_flags_occupancy
Pb1 Pb 0.2500 0.7500 0.22399(3) 0.00545(11) Uani 1 2 d S T P
I1 I 0.22999(3) 0.96842(3) -0.00570(4) 0.00843(12) Uani 1 1 d . . .
S1 S 0.51050(9) 0.67619(11) 0.16086(15) 0.0096(3) Uani 1 1 d . . .
O1 O 0.4305(3) 0.7721(3) 0.1843(6) 0.0169(9) Uani 1 1 d . . .
C1 C 0.4933(4) 0.5636(5) 0.3053(7) 0.0163(9) Uani 1 1 d . . .
H1A H 0.4884 0.6034 0.4028 0.025 Uiso 1 1 calc R U .
H1B H 0.5479 0.5080 0.3059 0.025 Uiso 1 1 calc R U .
H1C H 0.4345 0.5184 0.2854 0.025 Uiso 1 1 calc R U .
C2 C 0.6179(5) 0.7465(4) 0.2373(8) 0.0163(9) Uani 1 1 d . . .
H2A H 0.6433 0.8049 0.1652 0.025 Uiso 1 1 calc R U .
H2B H 0.6662 0.6843 0.2570 0.025 Uiso 1 1 calc R U .
H2C H 0.6020 0.7881 0.3308 0.025 Uiso 1 1 calc R U .

loop_
_atom_site_aniso_label
_atom_site_aniso_U_11
_atom_site_aniso_U_22
_atom_site_aniso_U_33
_atom_site_aniso_U_23
_atom_site_aniso_U_13
_atom_site_aniso_U_12
Pb1 0.00334(16) 0.00612(18) 0.00689(17) 0.000 0.000 0.00047(9)
I1 0.0097(2) 0.0074(2) 0.00820(19) 0.00121(13) 0.00049(12) 0.00151(14)
S1 0.0061(6) 0.0081(6) 0.0145(7) -0.0003(5) -0.0002(5) 0.0008(5)
O1 0.0058(18) 0.0099(18) 0.035(3) 0.0007(18) -0.0038(18) 0.0018(15)
C1 0.0074(19) 0.013(2) 0.029(2) 0.0045(16) 0.0025(17) -0.0020(14)
C2 0.0074(19) 0.013(2) 0.029(2) 0.0045(16) 0.0025(17) -0.0020(14)

loop_
_atom_type_symbol
_atom_type_description
_atom_type_scat_dispersion_real
_atom_type_scat_dispersion_imag
_atom_type_scat_source
C C 0.0033 0.0016 'International Tables Vol C Tables 4.2.6.8 and 6.1.1.4'
H H 0.0000 0.0000 'International Tables Vol C Tables 4.2.6.8 and 6.1.1.4'
I I -0.4742 1.8119 'International Tables Vol C Tables 4.2.6.8 and 6.1.1.4'
O O 0.0106 0.0060 'International Tables Vol C Tables 4.2.6.8 and 6.1.1.4'
Pb Pb -3.3944 10.1111 'International Tables Vol C Tables 4.2.6.8 and 6.1.1.4'
S S 0.1246 0.1234 'International Tables Vol C Tables 4.2.6.8 and 6.1.1.4'

loop_
_geom_angle_atom_site_label_1
_geom_angle_atom_site_label_2
_geom_angle_atom_site_label_3
_geom_angle
_geom_angle_site_symmetry_1
_geom_angle_site_symmetry_3
O1 Pb1 O1 164.1(2) 2_565 .
O1 Pb1 I1 84.08(9) 2_565 .
O1 Pb1 I1 85.66(10) . .
O1 Pb1 I1 85.67(10) 2_565 2_565
O1 Pb1 I1 84.08(9) . 2_565
I1 Pb1 I1 99.745(15) . 2_565
O1 Pb1 I1 104.22(10) 2_565 7_656
O1 Pb1 I1 87.11(9) . 7_656
I1 Pb1 I1 85.720(9) . 7_656
I1 Pb1 I1 169.235(14) 2_565 7_656
O1 Pb1 I1 87.11(9) 2_565 8_576
O1 Pb1 I1 104.22(10) . 8_576
I1 Pb1 I1 169.235(14) . 8_576
I1 Pb1 I1 85.720(9) 2_565 8_576
I1 Pb1 I1 90.461(13) 7_656 8_576
Pb1 I1 Pb1 84.897(9) . 7_655
O1 S1 C1 106.2(3) . .
O1 S1 C2 104.4(2) . .
C1 S1 C2 97.8(3) . .
S1 O1 Pb1 131.4(2) . .

loop_
_geom_bond_atom_site_label_1
_geom_bond_atom_site_label_2
_geom_bond_distance
_geom_bond_site_symmetry_2
Pb1 O1 2.509(4) 2_565
Pb1 O1 2.509(4) .
Pb1 I1 3.1222(4) .
Pb1 I1 3.1222(4) 2_565
Pb1 I1 3.3626(4) 7_656
Pb1 I1 3.3626(4) 8_576
I1 Pb1 3.3626(4) 7_655
S1 O1 1.526(4) .
S1 C1 1.775(6) .
S1 C2 1.788(6) .
